data_1547655
loop_
_publ_author_name
'Wang, Ya'
'Shi, Chao'
'Han, Xiang-Bin'

_publ_section_title
;
 Mixed Bromine--Chlorine Induced Great Dielectric and Second-Order
 Nonlinear Optical Properties Changes in Phase Transitions Compounds
 [H2mdap][BiBr5(1-x)Cl5x] (x = 0.00--1.00)
;
_journal_issue 41
_journal_name_full 'The Journal of Physical Chemistry C'
_journal_page_first 23039
_journal_paper_doi 10.1021/acs.jpcc.7b05126
_journal_volume 121
_journal_year 2017
_chemical_formula_sum 'C4 H14 Bi Br1.8 Cl3.2 N2'
_chemical_formula_weight 556.41
_space_group_crystal_system orthorhombic
_space_group_IT_number 33
_space_group_name_Hall 'P 2c -2n'
_space_group_name_H-M_alt 'P n a 21'
_symmetry_space_group_name_Hall 'P 2c -2n'
_symmetry_space_group_name_H-M 'P n a 21'
_atom_sites_solution_hydrogens geom
_audit_creation_method SHELXL-2014/7
_cell_angle_alpha 90
_cell_angle_beta 90
_cell_angle_gamma 90
_cell_formula_units_Z 4
_cell_length_a 18.109(4)
_cell_length_b 9.998(2)
_cell_length_c 7.5855(15)
_cell_measurement_reflns_used 3151
_cell_measurement_temperature 293(2)
_cell_measurement_theta_max 27.480
_cell_measurement_theta_min 3.035
_cell_volume 1373.4(5)
_computing_structure_refinement 'SHELXL-2014/7 (Sheldrick, 2014)'
_diffrn_ambient_temperature 293(2)
_diffrn_measured_fraction_theta_full 0.998
_diffrn_measured_fraction_theta_max 0.998
_diffrn_measurement_device_type 'Rigaku, SCXmini'
_diffrn_measurement_method '\w scans'
_diffrn_radiation_type MoK\a
_diffrn_radiation_wavelength 0.71073
_diffrn_reflns_av_R_equivalents 0.0830
_diffrn_reflns_av_unetI/netI 0.0968
_diffrn_reflns_Laue_measured_fraction_full 0.998
_diffrn_reflns_Laue_measured_fraction_max 0.998
_diffrn_reflns_limit_h_max 23
_diffrn_reflns_limit_h_min -17
_diffrn_reflns_limit_k_max 10
_diffrn_reflns_limit_k_min -12
_diffrn_reflns_limit_l_max 9
_diffrn_reflns_limit_l_min -9
_diffrn_reflns_number 9085
_diffrn_reflns_point_group_measured_fraction_full 0.999
_diffrn_reflns_point_group_measured_fraction_max 0.999
_diffrn_reflns_theta_full 25.242
_diffrn_reflns_theta_max 27.480
_diffrn_reflns_theta_min 3.035
_exptl_absorpt_coefficient_mu 18.658
_exptl_absorpt_correction_T_max 0.005
_exptl_absorpt_correction_T_min 0.002
_exptl_absorpt_correction_type multi-scan
_exptl_crystal_colour pale-yellow
_exptl_crystal_density_diffrn 2.691
_exptl_crystal_density_method 'not measured'
_exptl_crystal_description block
_exptl_crystal_F_000 1009.6
_exptl_crystal_size_max 0.34
_exptl_crystal_size_mid 0.3
_exptl_crystal_size_min 0.28
_refine_diff_density_max 2.651
_refine_diff_density_min -2.525
_refine_diff_density_rms 0.293
_refine_ls_abs_structure_details
;
 Refined as an inversion twin.
;
_refine_ls_abs_structure_Flack -0.02(3)
_refine_ls_extinction_coef 0.0051(6)
_refine_ls_extinction_expression Fc^*^=kFc[1+0.001xFc^2^\l^3^/sin(2\q)]^-1/4^
_refine_ls_extinction_method 'SHELXL-2014/7 (Sheldrick 2014'
_refine_ls_goodness_of_fit_ref 1.055
_refine_ls_hydrogen_treatment constr
_refine_ls_matrix_type full
_refine_ls_number_parameters 113
_refine_ls_number_reflns 3151
_refine_ls_number_restraints 125
_refine_ls_restrained_S_all 1.046
_refine_ls_R_factor_all 0.0788
_refine_ls_R_factor_gt 0.0603
_refine_ls_shift/su_max 0.000
_refine_ls_shift/su_mean 0.000
_refine_ls_structure_factor_coef Fsqd
_refine_ls_weighting_details 'w=1/[\s^2^(Fo^2^)+(0.0703P)^2^+4.0194P] where P=(Fo^2^+2Fc^2^)/3'
_refine_ls_weighting_scheme calc
_refine_ls_wR_factor_gt 0.1441
_refine_ls_wR_factor_ref 0.1531
_reflns_Friedel_coverage 0.863
_reflns_Friedel_fraction_full 1.000
_reflns_Friedel_fraction_max 1.000
_reflns_number_gt 2439
_reflns_number_total 3151
_reflns_threshold_expression 'I > 2\s(I)'
_cod_data_source_file jp7b05126_si_002.cif
_cod_data_source_block 0.64_293K
_cod_depositor_comments 'Adding full bibliography for 1547653--1547662.cif.'
_cod_original_formula_sum 'C4 H14 Bi Br1.80 Cl3.20 N2 '
_cod_database_code 1547655
_publcif_datablock.id {c5fadad5-3faf-412a-a2b2-021904282042}

_shelx_shelxl_version_number 2014/7
_shelx_space_group_comment
;
The symmetry employed for this shelxl refinement is uniquely defined
by the following loop, which should always be used as a source of
symmetry information in preference to the above space-group names.
They are only intended as comments.
;

loop_
_space_group_symop_operation_xyz
'x, y, z'
'-x, -y, z+1/2'
'-x+1/2, y+1/2, z+1/2'
'x+1/2, -y+1/2, z'

loop_
_atom_site_label
_atom_site_type_symbol
_atom_site_fract_x
_atom_site_fract_y
_atom_site_fract_z
_atom_site_U_iso_or_equiv
_atom_site_adp_type
_atom_site_occupancy
_atom_site_site_symmetry_order
_atom_site_calc_flag
_atom_site_refinement_flags_posn
_atom_site_refinement_flags_adp
_atom_site_refinement_flags_occupancy
Bi1 Bi 0.43535(4) 0.17082(7) 0.27723(6) 0.0270(3) Uani 1 1 d . U .
Cl1 Cl 0.30082(16) 0.0340(3) 0.2706(8) 0.0288(7) Uani 0.64 1 d . U P
Br1 Br 0.30082(16) 0.0340(3) 0.2706(8) 0.0288(7) Uani 0.36 1 d . U P
Cl2 Cl 0.3736(3) 0.3460(4) 0.0600(6) 0.0410(10) Uani 0.64 1 d . U P
Br2 Br 0.3736(3) 0.3460(4) 0.0600(6) 0.0410(10) Uani 0.36 1 d . U P
Cl3 Cl 0.3926(3) 0.3035(4) 0.5675(7) 0.0434(11) Uani 0.64 1 d . U P
Br3 Br 0.3926(3) 0.3035(4) 0.5675(7) 0.0434(11) Uani 0.36 1 d . U P
Cl4 Cl 0.5597(2) 0.3378(4) 0.2675(14) 0.0434(10) Uani 0.64 1 d . U P
Br4 Br 0.5597(2) 0.3378(4) 0.2675(14) 0.0434(10) Uani 0.36 1 d . U P
Cl5 Cl 0.5149(2) -0.0425(5) 0.4635(7) 0.0500(12) Uani 0.64 1 d . U P
Br5 Br 0.5149(2) -0.0425(5) 0.4635(7) 0.0500(12) Uani 0.36 1 d . U P
C3 C 0.2415(15) 0.157(3) 0.741(5) 0.055(8) Uani 1 1 d D U .
H3A H 0.2523 0.2523 0.7365 0.067 Uiso 1 1 calc R U .
H3B H 0.2326 0.1256 0.6222 0.067 Uiso 1 1 calc R U .
N1 N 0.0354(13) 0.126(2) 0.837(3) 0.046(6) Uani 1 1 d D U .
H1A H 0.0392 0.0371 0.8382 0.069 Uiso 1 1 calc R U .
H1B H -0.0037 0.1495 0.7729 0.069 Uiso 1 1 calc R U .
H1C H 0.0300 0.1558 0.9466 0.069 Uiso 1 1 calc R U .
C1 C 0.1034(14) 0.185(3) 0.758(5) 0.048(7) Uani 1 1 d D U .
H1D H 0.1011 0.2813 0.7670 0.057 Uiso 1 1 calc R U .
H1E H 0.1055 0.1615 0.6338 0.057 Uiso 1 1 calc R U .
N2 N 0.3040(11) 0.083(2) 0.822(3) 0.042(6) Uani 1 1 d D U .
H2A H 0.2998 0.0868 0.9390 0.051 Uiso 1 1 calc R U .
H2B H 0.3462 0.1230 0.7927 0.051 Uiso 1 1 calc R U .
C2 C 0.1764(15) 0.132(3) 0.854(4) 0.052(7) Uani 1 1 d D U .
H2C H 0.1824 0.1778 0.9655 0.062 Uiso 1 1 calc R U .
H2D H 0.1720 0.0371 0.8766 0.062 Uiso 1 1 calc R U .
C4 C 0.3067(13) -0.061(3) 0.765(6) 0.059(8) Uani 1 1 d D U .
H4A H 0.3546 -0.0972 0.7903 0.088 Uiso 1 1 calc R U .
H4B H 0.2973 -0.0667 0.6408 0.088 Uiso 1 1 calc R U .
H4C H 0.2698 -0.1110 0.8279 0.088 Uiso 1 1 calc R U .

loop_
_atom_site_aniso_label
_atom_site_aniso_U_11
_atom_site_aniso_U_22
_atom_site_aniso_U_33
_atom_site_aniso_U_23
_atom_site_aniso_U_13
_atom_site_aniso_U_12
Bi1 0.0389(5) 0.0246(4) 0.0175(4) -0.0019(6) -0.0021(6) 0.0026(3)
Cl1 0.0301(15) 0.0341(17) 0.0221(16) -0.002(2) 0.004(2) -0.0106(12)
Br1 0.0301(15) 0.0341(17) 0.0221(16) -0.002(2) 0.004(2) -0.0106(12)
Cl2 0.059(3) 0.038(2) 0.026(2) 0.0012(19) 0.000(2) 0.0100(18)
Br2 0.059(3) 0.038(2) 0.026(2) 0.0012(19) 0.000(2) 0.0100(18)
Cl3 0.063(3) 0.046(2) 0.021(2) -0.007(2) -0.001(2) 0.000(2)
Br3 0.063(3) 0.046(2) 0.021(2) -0.007(2) -0.001(2) 0.000(2)
Cl4 0.050(2) 0.041(2) 0.039(3) 0.002(3) -0.005(3) -0.0054(15)
Br4 0.050(2) 0.041(2) 0.039(3) 0.002(3) -0.005(3) -0.0054(15)
Cl5 0.063(3) 0.052(2) 0.035(3) 0.019(2) -0.013(2) 0.009(2)
Br5 0.063(3) 0.052(2) 0.035(3) 0.019(2) -0.013(2) 0.009(2)
C3 0.057(12) 0.068(16) 0.04(2) 0.013(14) 0.012(12) 0.018(11)
N1 0.056(11) 0.043(12) 0.039(14) 0.006(10) -0.027(10) -0.013(10)
C1 0.060(11) 0.053(15) 0.030(16) 0.020(14) 0.023(13) 0.019(11)
N2 0.028(9) 0.059(12) 0.040(16) 0.002(9) 0.001(9) 0.004(9)
C2 0.057(10) 0.080(18) 0.020(12) -0.012(13) 0.019(10) 0.013(13)
C4 0.036(13) 0.072(14) 0.07(2) -0.02(2) -0.01(2) 0.010(11)

loop_
_atom_type_symbol
_atom_type_description
_atom_type_scat_dispersion_real
_atom_type_scat_dispersion_imag
_atom_type_scat_source
C C 0.0033 0.0016 'International Tables Vol C Tables 4.2.6.8 and 6.1.1.4'
H H 0.0000 0.0000 'International Tables Vol C Tables 4.2.6.8 and 6.1.1.4'
Bi Bi -4.1077 10.2566 'International Tables Vol C Tables 4.2.6.8 and 6.1.1.4'
Cl Cl 0.1484 0.1585 'International Tables Vol C Tables 4.2.6.8 and 6.1.1.4'
N N 0.0061 0.0033 'International Tables Vol C Tables 4.2.6.8 and 6.1.1.4'
Br Br -0.2901 2.4595 'International Tables Vol C Tables 4.2.6.8 and 6.1.1.4'

loop_
_geom_angle_atom_site_label_1
_geom_angle_atom_site_label_2
_geom_angle_atom_site_label_3
_geom_angle
_geom_angle_site_symmetry_1
_geom_angle_site_symmetry_3
Cl2 Bi1 Cl3 93.54(16) . .
Cl2 Bi1 Cl1 86.83(14) . .
Cl3 Bi1 Cl1 90.30(15) . .
Cl2 Bi1 Cl4 85.93(17) . .
Cl3 Bi1 Cl4 87.6(2) . .
Cl1 Bi1 Cl4 172.33(12) . .
Cl2 Bi1 Br5 84.95(15) . 2_654
Cl3 Bi1 Br5 176.90(14) . 2_654
Cl1 Bi1 Br5 92.32(15) . 2_654
Cl4 Bi1 Br5 89.5(2) . 2_654
Cl2 Bi1 Cl5 84.95(15) . 2_654
Cl3 Bi1 Cl5 176.90(14) . 2_654
Cl1 Bi1 Cl5 92.32(15) . 2_654
Cl4 Bi1 Cl5 89.5(2) . 2_654
Br5 Bi1 Cl5 0.0 2_654 2_654
Cl2 Bi1 Cl5 170.29(15) . .
Cl3 Bi1 Cl5 96.06(15) . .
Cl1 Bi1 Cl5 94.62(13) . .
Cl4 Bi1 Cl5 92.95(16) . .
Br5 Bi1 Cl5 85.4 2_654 .
Cl5 Bi1 Cl5 85.40(5) 2_654 .
Bi1 Cl5 Bi1 152.1(2) 2_655 .
C2 C3 N2 107(2) . .
C2 C3 H3A 110.4 . .
N2 C3 H3A 110.4 . .
C2 C3 H3B 110.4 . .
N2 C3 H3B 110.4 . .
H3A C3 H3B 108.6 . .
C1 N1 H1A 109.5 . .
C1 N1 H1B 109.5 . .
H1A N1 H1B 109.5 . .
C1 N1 H1C 109.5 . .
H1A N1 H1C 109.5 . .
H1B N1 H1C 109.5 . .
N1 C1 C2 112(2) . .
N1 C1 H1D 109.2 . .
C2 C1 H1D 109.2 . .
N1 C1 H1E 109.2 . .
C2 C1 H1E 109.2 . .
H1D C1 H1E 107.9 . .
C3 N2 C4 113(2) . .
C3 N2 H2A 109.1 . .
C4 N2 H2A 109.1 . .
C3 N2 H2B 109.1 . .
C4 N2 H2B 109.1 . .
H2A N2 H2B 107.8 . .
C3 C2 C1 110(2) . .
C3 C2 H2C 109.6 . .
C1 C2 H2C 109.6 . .
C3 C2 H2D 109.6 . .
C1 C2 H2D 109.6 . .
H2C C2 H2D 108.2 . .
N2 C4 H4A 109.5 . .
N2 C4 H4B 109.5 . .
H4A C4 H4B 109.5 . .
N2 C4 H4C 109.5 . .
H4A C4 H4C 109.5 . .
H4B C4 H4C 109.5 . .

loop_
_geom_bond_atom_site_label_1
_geom_bond_atom_site_label_2
_geom_bond_distance
_geom_bond_site_symmetry_2
Bi1 Cl2 2.653(4) .
Bi1 Cl3 2.684(5) .
Bi1 Cl1 2.795(3) .
Bi1 Cl4 2.803(4) .
Bi1 Br5 2.850(5) 2_654
Bi1 Cl5 2.850(5) 2_654
Bi1 Cl5 2.936(4) .
Cl5 Bi1 2.850(5) 2_655
C3 C2 1.48(4) .
C3 N2 1.49(3) .
C3 H3A 0.9700 .
C3 H3B 0.9700 .
N1 C1 1.49(3) .
N1 H1A 0.8900 .
N1 H1B 0.8900 .
N1 H1C 0.8900 .
C1 C2 1.60(4) .
C1 H1D 0.9700 .
C1 H1E 0.9700 .
N2 C4 1.51(3) .
N2 H2A 0.8900 .
N2 H2B 0.8900 .
C2 H2C 0.9700 .
C2 H2D 0.9700 .
C4 H4A 0.9600 .
C4 H4B 0.9600 .
C4 H4C 0.9600 .

loop_
_geom_hbond_atom_site_label_D
_geom_hbond_atom_site_label_H
_geom_hbond_atom_site_label_A
_geom_hbond_distance_DH
_geom_hbond_distance_HA
_geom_hbond_distance_DA
_geom_hbond_angle_DHA
_geom_hbond_site_symmetry_A
C4 H4B Cl1 0.96 2.98 3.87(5) 154.3 .
C4 H4A Br5 0.96 3.04 3.71(3) 128.0 2_655
C4 H4A Cl4 0.96 2.87 3.68(3) 142.6 2_655
C2 H2D Cl3 0.97 2.99 3.87(3) 152.4 3_545
N2 H2B Cl5 0.89 2.94 3.48(2) 120.1 2_655
N2 H2B Cl3 0.89 2.62 3.34(2) 138.3 .
N2 H2A Cl1 0.89 2.57 3.44(2) 164.9 1_556
C1 H1E Cl4 0.97 2.90 3.81(4) 156.6 4_455
C1 H1D Br5 0.97 3.12 3.80(3) 128.7 3
C1 H1D Br1 0.97 3.09 3.90(3) 142.3 3
N1 H1C Br5 0.89 3.13 3.57(2) 113.0 3
N1 H1C Cl4 0.89 2.49 3.32(3) 153.9 4_456
N1 H1C Cl2 0.89 2.96 3.40(3) 112.0 4_456
N1 H1B Cl3 0.89 2.48 3.37(2) 173.2 4_455
N1 H1A Cl4 0.89 2.73 3.40(2) 132.4 3_545
C3 H3A Cl3 0.97 2.89 3.37(3) 111.5 .
C3 H3A Cl1 0.97 2.99 3.85(3) 148.7 3
C3 H3B Br1 0.97 3.08 3.93(3) 146.8 .
C4 H4B Br1 0.96 2.98 3.87(5) 154.3 .
C4 H4A Br5 0.96 3.04 3.71(3) 128.0 2_655
C4 H4A Cl4 0.96 2.87 3.68(3) 142.6 2_655
C2 H2D Cl3 0.97 2.99 3.87(3) 152.4 3_545
C2 H2D Br2 0.97 3.18 3.74(3) 118.3 3_545
N2 H2A Cl1 0.89 2.57 3.44(2) 164.9 1_556
N2 H2B Cl5 0.89 2.94 3.48(2) 120.1 2_655
N2 H2B Cl3 0.89 2.62 3.34(2) 138.3 .
C1 H1E Cl4 0.97 2.90 3.81(4) 156.6 4_455
C1 H1D Br5 0.97 3.12 3.80(3) 128.7 3
C1 H1D Br1 0.97 3.09 3.90(3) 142.3 3
N1 H1C Cl4 0.89 2.49 3.32(3) 153.9 4_456
N1 H1C Cl2 0.89 2.96 3.40(3) 112.0 4_456
N1 H1B Cl3 0.89 2.48 3.37(2) 173.2 4_455
N1 H1A Cl4 0.89 2.73 3.40(2) 132.4 3_545
C3 H3B Br1 0.97 3.08 3.93(3) 146.8 .
C3 H3A Cl3 0.97 2.89 3.37(3) 111.5 .
C3 H3A Br1 0.97 2.99 3.85(3) 148.7 3
C4 H4B Br1 0.96 2.98 3.87(5) 154.3 .
C4 H4A Br5 0.96 3.04 3.71(3) 128.0 2_655
C4 H4A Cl4 0.96 2.87 3.68(3) 142.6 2_655
C2 H2D Cl3 0.97 2.99 3.87(3) 152.4 3_545
C2 H2D Br2 0.97 3.18 3.74(3) 118.3 3_545
N2 H2A Cl1 0.89 2.57 3.44(2) 164.9 1_556
N2 H2B Cl5 0.89 2.94 3.48(2) 120.1 2_655
N2 H2B Cl3 0.89 2.62 3.34(2) 138.3 .
C1 H1E Cl4 0.97 2.90 3.81(4) 156.6 4_455
C1 H1D Br5 0.97 3.12 3.80(3) 128.7 3
C1 H1D Br1 0.97 3.09 3.90(3) 142.3 3
N1 H1C Cl4 0.89 2.49 3.32(3) 153.9 4_456
N1 H1C Cl2 0.89 2.96 3.40(3) 112.0 4_456
N1 H1B Cl3 0.89 2.48 3.37(2) 173.2 4_455
N1 H1A Cl4 0.89 2.73 3.40(2) 132.4 3_545
C3 H3A Cl3 0.97 2.89 3.37(3) 111.5 .
C3 H3A Br1 0.97 2.99 3.85(3) 148.7 3
C3 H3B Br1 0.97 3.08 3.93(3) 146.8 .
C3 H3A Br1 0.97 2.99 3.85(3) 148.7 3
C3 H3A Cl3 0.97 2.89 3.37(3) 111.5 .
C3 H3B Br1 0.97 3.08 3.93(3) 146.8 .
N1 H1A Br3 0.89 3.16 3.89(2) 140.6 3_545
N1 H1A Cl4 0.89 2.73 3.40(2) 132.4 3_545
N1 H1B Cl3 0.89 2.48 3.37(2) 173.2 4_455
N1 H1C Cl2 0.89 2.96 3.40(3) 112.0 4_456
N1 H1C Cl4 0.89 2.49 3.32(3) 153.9 4_456
N1 H1C Br5 0.89 3.13 3.57(2) 113.0 3
C1 H1D Br1 0.97 3.09 3.90(3) 142.3 3
C1 H1D Br5 0.97 3.12 3.80(3) 128.7 3
C1 H1E Cl4 0.97 2.90 3.81(4) 156.6 4_455
N2 H2A Cl1 0.89 2.57 3.44(2) 164.9 1_556
N2 H2B Br2 0.89 3.05 3.43(2) 107.4 1_556
N2 H2B Cl3 0.89 2.62 3.34(2) 138.3 .
N2 H2B Cl5 0.89 2.94 3.48(2) 120.1 2_655
C2 H2D Cl3 0.97 2.99 3.87(3) 152.4 3_545
C4 H4A Br4 0.96 2.87 3.68(3) 142.6 2_655
C4 H4A Br5 0.96 3.04 3.71(3) 128.0 2_655
C4 H4B Br1 0.96 2.98 3.87(5) 154.3 .
C4 H4B Br2 0.96 3.27 3.73(3) 111.5 3_545
C3 H3A Br1 0.97 2.99 3.85(3) 148.7 3
C3 H3A Cl3 0.97 2.89 3.37(3) 111.5 .
C3 H3B Br1 0.97 3.08 3.93(3) 146.8 .
N1 H1A Cl4 0.89 2.73 3.40(2) 132.4 3_545
N1 H1B Cl3 0.89 2.48 3.37(2) 173.2 4_455
N1 H1C Cl2 0.89 2.96 3.40(3) 112.0 4_456
N1 H1C Cl4 0.89 2.49 3.32(3) 153.9 4_456
C1 H1D Br1 0.97 3.09 3.90(3) 142.3 3
C1 H1D Br5 0.97 3.12 3.80(3) 128.7 3
C1 H1E Cl4 0.97 2.90 3.81(4) 156.6 4_455
N2 H2B Cl3 0.89 2.62 3.34(2) 138.3 .
N2 H2B Cl5 0.89 2.94 3.48(2) 120.1 2_655
N2 H2A Cl1 0.89 2.57 3.44(2) 164.9 1_556
C2 H2D Br2 0.97 3.18 3.74(3) 118.3 3_545
C2 H2D Cl3 0.97 2.99 3.87(3) 152.4 3_545
C4 H4A Cl4 0.96 2.87 3.68(3) 142.6 2_655
C4 H4A Br5 0.96 3.04 3.71(3) 128.0 2_655
C4 H4B Br1 0.96 2.98 3.87(5) 154.3 .
C3 H3A Cl1 0.97 2.99 3.85(3) 148.7 3
C3 H3A Cl3 0.97 2.89 3.37(3) 111.5 .
C3 H3B Br1 0.97 3.08 3.93(3) 146.8 .
N1 H1A Cl4 0.89 2.73 3.40(2) 132.4 3_545
N1 H1B Cl3 0.89 2.48 3.37(2) 173.2 4_455
N1 H1C Cl2 0.89 2.96 3.40(3) 112.0 4_456
N1 H1C Cl4 0.89 2.49 3.32(3) 153.9 4_456
N1 H1C Br5 0.89 3.13 3.57(2) 113.0 3
C1 H1D Br1 0.97 3.09 3.90(3) 142.3 3
C1 H1D Br5 0.97 3.12 3.80(3) 128.7 3
C1 H1E Cl4 0.97 2.90 3.81(4) 156.6 4_455
N2 H2B Cl3 0.89 2.62 3.34(2) 138.3 .
N2 H2B Cl5 0.89 2.94 3.48(2) 120.1 2_655
N2 H2A Cl1 0.89 2.57 3.44(2) 164.9 1_556
C2 H2D Br3 0.97 2.99 3.87(3) 152.4 3_545
C4 H4A Cl4 0.96 2.87 3.68(3) 142.6 2_655
C4 H4A Br5 0.96 3.04 3.71(3) 128.0 2_655
C4 H4B Cl1 0.96 2.98 3.87(5) 154.3 .

loop_
_geom_torsion_atom_site_label_1
_geom_torsion_atom_site_label_2
_geom_torsion_atom_site_label_3
_geom_torsion_atom_site_label_4
_geom_torsion
C2 C3 N2 C4 85(3)
N2 C3 C2 C1 -169(2)
N1 C1 C2 C3 162(2)
